data_7251333
loop_
_publ_author_name
'Bear, Joseph C.'
'Cockcroft, Jeremy Karl'
'Rosu-Finsen, Alexander'
'Williams, Jeffrey Huw'

_publ_section_title
;
 Exploring non-covalent interactions in binary aromatic complexes
;
_journal_name_full CrystEngComm
_journal_paper_doi 10.1039/D5CE00989H
_journal_year 2025
_chemical_formula_moiety 'C6 Cl2 F4, C8 H10'
_chemical_formula_sum 'C14 H10 Cl2 F4'
_chemical_formula_weight 325.12
_chemical_name_systematic p-xylene:p-dichlorotetrafluorobenzene
_space_group_crystal_system triclinic
_space_group_IT_number 2
_space_group_name_Hall '-P 1'
_space_group_name_H-M_alt 'P -1'
_atom_sites_solution_hydrogens difmap
_atom_sites_solution_primary dual
_audit_creation_date 2024-04-10
_audit_creation_method
;
Olex2 1.5
(compiled 2023.08.24 svn.re1ec1418 for OlexSys, GUI svn.r6817)
;
_audit_update_record
;
2025-08-28 deposited with the CCDC.	2025-11-26 downloaded from the CCDC.
;
_cell_angle_alpha 109.370(4)
_cell_angle_beta 98.590(4)
_cell_angle_gamma 90.299(3)
_cell_formula_units_Z 1
_cell_length_a 6.3455(3)
_cell_length_b 7.5012(3)
_cell_length_c 7.7599(3)
_cell_measurement_reflns_used 4654
_cell_measurement_temperature 130
_cell_measurement_theta_max 74.5670
_cell_measurement_theta_min 6.1070
_cell_volume 343.95(3)
_computing_cell_refinement 'CrysAlisPro 1.171.43.95a (Rigaku OD, 2023)'
_computing_data_collection 'CrysAlisPro system (CCD 42.94a 64-bit (release 21-06-2023))'
_computing_data_reduction 'CrysAlisPro 1.171.43.95a (Rigaku OD, 2023)'
_computing_molecular_graphics 'Olex2 1.5 (Dolomanov et al., 2009)'
_computing_publication_material 'Olex2 1.5 (Dolomanov et al., 2009)'
_computing_structure_refinement 'SHELXL 2014/7 (Sheldrick, 2015)'
_computing_structure_solution 'SHELXT 2014/5 (Sheldrick, 2014)'
_diffrn_ambient_environment N~2~
_diffrn_ambient_temperature 130
_diffrn_detector 'Hybrid Pixel Array Detector'
_diffrn_detector_area_resol_mean 10.0000
_diffrn_detector_type 'HyPix-Arc 100'
_diffrn_measured_fraction_theta_full 0.998
_diffrn_measured_fraction_theta_max 0.952
_diffrn_measurement_details
;
List of Runs (angles in degrees, time in seconds):

  # Type    Start    End  Width  t~exp~   \w     \q     \k     \f   Frames
#--------------------------------------------------------------------------
  1  \w     80.00 107.00   0.50    3.00    --   50.30  41.00 -37.00   54
  2  \w     96.00 131.00   0.50    3.00    --  102.76  41.00 -37.00   70
  3  \w    135.00 162.00   0.50    3.00    --  102.76  41.00 -37.00   54
  4  \w     65.00 108.00   0.50    3.00    --  102.76 -41.00 169.00   86
  5  \w    -39.00  -8.00   0.50    3.00    --    6.00 123.00-142.86   62
  6  \w    -54.00 -26.00   0.50    3.00    --   14.00 157.00-140.83   56
  7  \w     -4.00  24.00   0.50    3.00    --   22.00  96.00 142.86   56
  8  \w      0.00  25.00   0.50    3.00    --   30.00  99.00 -41.71   50
  9  \w     14.00  39.00   0.50    3.00    --   38.00  85.00  20.63   50
 10  \w     24.00  49.00   0.50    3.00    --   46.00  81.00-110.06   50
 11  \w     18.00  43.00   0.50    3.00    --   46.00  91.00  70.78   50
 12  \w     18.00  55.00   0.50    3.00    --   50.30 -41.00 169.00   74
 13  \w    -10.00  16.00   0.50    3.00    --   50.30 -41.00 169.00   52
 14  \w     27.00  54.00   0.50    3.00    --   50.30 -57.00  60.00   54
 15  \w     -2.00  68.00   0.50    3.00    --   50.30 -77.00  30.00  140
 16  \w    -14.00  15.00   0.50    3.00    --   50.30 -57.00  60.00   58
 17  \w     60.00  98.00   0.50    3.00    --   50.30-125.00  90.00   76
 18  \w     88.00 114.00   0.50    3.00    --   54.00  79.00 173.53   52
 19  \w     32.00  61.00   0.50    3.00    --   54.00  82.00 108.90   58
 20  \w     30.00  56.00   0.50    3.00    --   54.00  20.00 108.84   52
 21  \w     31.00  57.00   0.50    3.00    --   54.00  83.00 -58.48   52
 22  \w     71.00 101.00   0.50    3.00    --   54.00  20.00 108.84   60
 23  \w     33.00  76.00   0.50    3.00    --   54.00  82.00  18.92   86
 24  \w     33.00  62.00   0.50    3.00    --   54.00  79.00 173.53   58
 25  \w     33.00  74.00   0.50    3.00    --   54.00  83.00-105.65   82
 26  \w     39.00  65.00   0.50    3.00    --   62.00  83.00 -39.31   52
 27  \w     40.00  66.00   0.50    3.00    --   62.00  82.00  33.13   52
 28  \w     40.00  65.00   0.50    3.00    --   62.00  82.00 -98.09   50
 29  \w     39.00 121.00   0.50    3.00    --   62.00  83.00-152.00  164
 30  \w     45.00  71.00   0.50    3.00    --   66.00  82.00 157.11   52
 31  \w     48.00  75.00   0.50    3.00    --   66.00  82.00  93.19   54
 32  \w     47.00  82.00   0.50    3.00    --   70.00  83.00 -96.80   70
 33  \w     50.00  76.00   0.50    3.00    --   70.00  82.00-172.15   52
 34  \w     49.00  84.00   0.50    3.00    --   70.00  83.00 118.08   70
 35  \w     48.00  90.00   0.50    3.00    --   70.00  83.00  71.76   84
 36  \w     97.00 130.00   0.50    3.00    --   70.00  82.00 -52.60   66
 37  \w     50.00  91.00   0.50    3.00    --   70.00  82.00 -52.60   82
 38  \w     86.00 112.00   0.50    3.00    --   70.00  83.00 118.08   52
 39  \w     59.00  97.00   0.50    3.00    --   74.00  75.00  -4.84   76
 40  \w     93.00 119.00   0.50    3.00    --   74.00  77.00 170.58   52
 41  \w     55.00  81.00   0.50    3.00    --   74.00  77.00 170.58   52
 42  \w    108.00 137.00   0.50    3.00    --   74.00  76.00  29.56   58
 43  \w     55.00  81.00   0.50    3.00    --   74.00  76.00  29.56   52
 44  \w    107.00 137.00   0.50    3.00    --   74.00  75.00  -4.84   60
 45  \w    102.00 143.00   0.50    3.00    --   74.00  61.00  77.65   82
 46  \w     61.00  95.00   0.50    3.00    --   74.00  61.00  77.65   68
 47  \w    110.00 136.00   0.50    3.00    --   78.00  63.00-107.11   52
 48  \w     64.00  89.00   0.50    3.00    --   78.00  63.00-107.11   50
 49  \w     76.00 152.00   0.50    3.00    --   82.00  43.00 162.84  152
 50  \w     75.00 157.00   0.50    3.00    --   94.00  76.00-102.72  164
 51  \w     44.00 110.00   0.50    3.00    --  102.76 -99.00-180.00  132
 52  \w     38.00  66.00   0.50    3.00    --  102.76-125.00-180.00   56
 53  \w     84.00 141.00   0.50    3.00    --  102.76  77.00 150.00  114
 54  \w     83.00 152.00   0.50    3.00    --  102.76  77.00 -90.00  138
 55  \w     92.00 158.00   0.50    3.00    --  102.76  57.00-150.00  132
 56  \w     83.00 109.00   0.50    3.00    --  102.76  77.00 -60.00   52
 57  \w     90.00 143.00   0.50    3.00    --  102.76  57.00  90.00  106
 58  \w     99.00 145.00   0.50    3.00    --  102.76 125.00-150.00   92
 59  \w    117.00 155.00   0.50    3.00    --  102.76  77.00 -30.00   76
 60  \w     83.00 112.00   0.50    3.00    --  102.76  77.00 -30.00   58
 61  \w     84.00 146.00   0.50    3.00    --  102.76  77.00  90.00  124
 62  \w     84.00 110.00   0.50    3.00    --  102.76  77.00  30.00   52
 63  \w     78.00 109.00   0.50    3.00    --  102.76-125.00  60.00   62
 64  \w     72.00 113.00   0.50    3.00    --  102.76-125.00-180.00   82
 65  \w    109.00 166.00   0.50    3.00    --  102.76 125.00  90.00  114
 66  \w    127.00 163.00   0.50    3.00    --  102.76  77.00   0.00   72
 67  \w     38.00  73.00   0.50    3.00    --  102.76-125.00  60.00   70
 68  \w     92.00 129.00   0.50    3.00    --  102.76  57.00 150.00   74
 69  \w     94.00 153.00   0.50    3.00    --  102.76  57.00  60.00  118
 70  \w     84.00 121.00   0.50    3.00    --  102.76  77.00   0.00   74
 71  \w     95.00 145.00   0.50    3.00    --  102.76  57.00-180.00  100
 72  \w     42.00 112.00   0.50    3.00    --  107.92 -44.00-114.68  140
 73  \w     53.00 105.00   0.50    3.00    --  107.92-100.00  99.23  104
 74  \w     66.00 109.00   0.50    3.00    --  107.92-116.00 -61.20   86
 75  \w     37.00  81.00   0.50    3.00    --  107.92 -52.00-158.19   88
 76  \w     47.00  74.00   0.50    3.00    --  107.92-109.00  31.92   54
 77  \w     38.00 115.00   0.50    3.00    --  107.92 -52.00  93.59  154
 78  \w     44.00 110.00   0.50    3.00    --  107.92 -45.00 -35.80  132
;
_diffrn_measurement_device 'four-circle diffractometer'
_diffrn_measurement_device_type 'SuperNova, Dual, Cu at home/near, HyPix-Arc 100'
_diffrn_measurement_method '\w scans'
_diffrn_orient_matrix_type 'CrysAlisPro convention (1999,Acta A55,543-557)'
_diffrn_orient_matrix_UB_11 -0.1012336000
_diffrn_orient_matrix_UB_12 -0.1745514000
_diffrn_orient_matrix_UB_13 -0.1626928000
_diffrn_orient_matrix_UB_21 0.0078229000
_diffrn_orient_matrix_UB_22 0.1112112000
_diffrn_orient_matrix_UB_23 -0.1341612000
_diffrn_orient_matrix_UB_31 0.2240224000
_diffrn_orient_matrix_UB_32 -0.0687053000
_diffrn_orient_matrix_UB_33 -0.0313450000
_diffrn_radiation_monochromator mirror
_diffrn_radiation_probe x-ray
_diffrn_radiation_type 'Cu K\a'
_diffrn_radiation_wavelength 1.54184
_diffrn_reflns_av_R_equivalents 0.0331
_diffrn_reflns_av_unetI/netI 0.0163
_diffrn_reflns_Laue_measured_fraction_full 0.998
_diffrn_reflns_Laue_measured_fraction_max 0.952
_diffrn_reflns_limit_h_max 7
_diffrn_reflns_limit_h_min -7
_diffrn_reflns_limit_k_max 9
_diffrn_reflns_limit_k_min -9
_diffrn_reflns_limit_l_max 9
_diffrn_reflns_limit_l_min -9
_diffrn_reflns_number 6746
_diffrn_reflns_point_group_measured_fraction_full 0.998
_diffrn_reflns_point_group_measured_fraction_max 0.952
_diffrn_reflns_theta_full 67.684
_diffrn_reflns_theta_max 78.556
_diffrn_reflns_theta_min 6.124
_diffrn_source 'micro-focus sealed X-ray tube'
_diffrn_source_type 'SuperNova (Cu) X-ray Source'
_exptl_absorpt_coefficient_mu 4.575
_exptl_absorpt_correction_T_max 1.000
_exptl_absorpt_correction_T_min 0.143
_exptl_absorpt_correction_type gaussian
_exptl_absorpt_process_details
;
CrysAlisPro 1.171.43.95a (Rigaku Oxford Diffraction, 2023)
Numerical absorption correction based on gaussian integration over
a multifaceted crystal model
Empirical absorption correction using spherical harmonics,
implemented in SCALE3 ABSPACK scaling algorithm.
;
_exptl_crystal_colour colourless
_exptl_crystal_colour_primary colourless
_exptl_crystal_density_diffrn 1.570
_exptl_crystal_description block
_exptl_crystal_F_000 164
_exptl_crystal_preparation 'Components mixed in 50:50 molar ratio at 1/100 mole scale'
_exptl_crystal_recrystallization_method 'Crystals grown in situ and coooled slowly through phase transitions'
_exptl_crystal_size_max 0.875
_exptl_crystal_size_mid 0.219
_exptl_crystal_size_min 0.211
_refine_diff_density_max 0.409
_refine_diff_density_min -0.508
_refine_diff_density_rms 0.062
_refine_ls_extinction_method none
_refine_ls_goodness_of_fit_ref 1.060
_refine_ls_hydrogen_treatment refall
_refine_ls_matrix_type full
_refine_ls_number_parameters 111
_refine_ls_number_reflns 1413
_refine_ls_number_restraints 0
_refine_ls_restrained_S_all 1.060
_refine_ls_R_factor_all 0.0492
_refine_ls_R_factor_gt 0.0457
_refine_ls_shift/su_max 0.000
_refine_ls_shift/su_mean 0.000
_refine_ls_structure_factor_coef Fsqd
_refine_ls_weighting_details 'w=1/[\s^2^(Fo^2^)+(0.0707P)^2^+0.2053P] where P=(Fo^2^+2Fc^2^)/3'
_refine_ls_weighting_scheme calc
_refine_ls_wR_factor_gt 0.1241
_refine_ls_wR_factor_ref 0.1272
_reflns_Friedel_coverage 0.000
_reflns_number_gt 1293
_reflns_number_total 1413
_reflns_threshold_expression 'I > 2\s(I)'
_cod_data_source_file d5ce00989h2.cif
_cod_data_source_block exp_696
_cod_database_code 7251333
_shelx_shelxl_version_number 2014/7
_chemical_oxdiff_formula 'C14 H10 F4 Cl2'
_chemical_oxdiff_usercomment 'Same capillary as for phase II'
_shelx_space_group_comment
;
The symmetry employed for this shelxl refinement is uniquely defined
by the following loop, which should always be used as a source of
symmetry information in preference to the above space-group names.
They are only intended as comments.
;
_shelx_estimated_absorpt_t_max 0.445
_shelx_estimated_absorpt_t_min 0.108
_olex2_refinement_description
;
;
_olex2_exptl_crystal_mounting_method '0.2mm X-ray capillary'
_olex2_submission_special_instructions 'No special instructions were received'
_oxdiff_exptl_absorpt_empirical_details
;
Empirical correction (ABSPACK) includes:
- Absorption correction using spherical harmonics
- Frame scaling
;
_oxdiff_exptl_absorpt_empirical_full_max 3.675
_oxdiff_exptl_absorpt_empirical_full_min 0.520

loop_
_space_group_symop_operation_xyz
'x, y, z'
'-x, -y, -z'

loop_
_atom_site_label
_atom_site_type_symbol
_atom_site_fract_x
_atom_site_fract_y
_atom_site_fract_z
_atom_site_U_iso_or_equiv
_atom_site_adp_type
_atom_site_occupancy
_atom_site_site_symmetry_order
_atom_site_calc_flag
_atom_site_refinement_flags_posn
_atom_site_refinement_flags_adp
_atom_site_refinement_flags_occupancy
_atom_site_disorder_assembly
_atom_site_disorder_group
Cl1 Cl 0.24311(11) 0.04287(9) 0.39171(8) 0.0552(3) Uani 1 1 d . . . A 1
C1 C 0.1095(4) 0.0203(3) 0.1762(3) 0.0401(5) Uani 1 1 d . . . A 1
F2 F 0.3888(2) -0.1423(2) 0.0364(2) 0.0518(4) Uani 1 1 d . . . A 1
C2 C 0.1974(3) -0.0710(3) 0.0203(3) 0.0403(5) Uani 1 1 d . . . A 1
F3 F 0.1802(3) -0.1817(2) -0.3025(2) 0.0579(4) Uani 1 1 d . . . A 1
C3 C 0.0894(4) -0.0910(3) -0.1542(3) 0.0414(5) Uani 1 1 d . . . A 1
C4 C 0.1926(4) 0.4270(3) -0.0395(3) 0.0401(5) Uani 1 1 d . . . B 2
H4 H 0.320(5) 0.374(4) -0.071(4) 0.049(7) Uiso 1 1 d . . . . .
C5 C 0.0317(4) 0.4288(3) -0.1815(3) 0.0407(5) Uani 1 1 d . . . B 2
H5 H 0.044(5) 0.381(4) -0.306(4) 0.055(8) Uiso 1 1 d . . . . .
C6 C 0.1638(3) 0.4988(3) 0.1443(3) 0.0389(5) Uani 1 1 d . . . B 2
C7 C 0.3397(4) 0.5013(4) 0.2990(4) 0.0484(6) Uani 1 1 d . . . B 2
H7A H 0.294(6) 0.485(6) 0.401(5) 0.086(12) Uiso 1 1 d . . . . .
H7B H 0.426(7) 0.612(6) 0.332(5) 0.083(11) Uiso 1 1 d . . . . .
H7C H 0.439(6) 0.395(6) 0.259(5) 0.076(10) Uiso 1 1 d . . . . .

loop_
_atom_site_aniso_label
_atom_site_aniso_U_11
_atom_site_aniso_U_22
_atom_site_aniso_U_33
_atom_site_aniso_U_23
_atom_site_aniso_U_13
_atom_site_aniso_U_12
Cl1 0.0601(4) 0.0558(4) 0.0462(4) 0.0207(3) -0.0101(3) 0.0011(3)
C1 0.0379(11) 0.0391(11) 0.0424(12) 0.0165(9) -0.0025(9) 0.0003(9)
F2 0.0325(7) 0.0555(8) 0.0745(10) 0.0317(7) 0.0072(6) 0.0126(6)
C2 0.0314(11) 0.0403(11) 0.0524(12) 0.0209(10) 0.0042(9) 0.0064(8)
F3 0.0641(10) 0.0626(9) 0.0522(9) 0.0208(7) 0.0219(7) 0.0228(8)
C3 0.0419(12) 0.0394(11) 0.0440(12) 0.0141(9) 0.0099(9) 0.0065(9)
C4 0.0305(11) 0.0418(11) 0.0458(12) 0.0141(9) 0.0009(9) 0.0051(9)
C5 0.0405(12) 0.0430(11) 0.0355(11) 0.0116(9) 0.0007(9) 0.0024(9)
C6 0.0349(11) 0.0381(10) 0.0416(11) 0.0159(9) -0.0066(9) 0.0000(8)
C7 0.0425(13) 0.0527(14) 0.0451(13) 0.0175(11) -0.0103(10) 0.0042(11)

loop_
_atom_type_symbol
_atom_type_description
_atom_type_scat_dispersion_real
_atom_type_scat_dispersion_imag
_atom_type_scat_source
C C 0.0181 0.0091 'International Tables Vol C Tables 4.2.6.8 and 6.1.1.4'
H H 0.0000 0.0000 'International Tables Vol C Tables 4.2.6.8 and 6.1.1.4'
Cl Cl 0.3639 0.7018 'International Tables Vol C Tables 4.2.6.8 and 6.1.1.4'
F F 0.0727 0.0534 'International Tables Vol C Tables 4.2.6.8 and 6.1.1.4'

loop_
_exptl_crystal_face_index_h
_exptl_crystal_face_index_k
_exptl_crystal_face_index_l
_exptl_crystal_face_perp_dist
0 3 -5 0.1141
4 -1 -1 0.4276
-4 1 1 0.4228
-1 -4 3 0.0874
1 4 -3 0.1312
1 5 -1 0.1342
-1 -5 1 0.0876
-1 -4 -1 0.0905
1 4 1 0.1277
1 2 4 0.1191
-1 -2 -4 0.0982
0 -1 5 0.1047
0 1 -5 0.1113
0 -3 5 0.0950
0 3 -5 0.1207

loop_
_geom_angle_atom_site_label_1
_geom_angle_atom_site_label_2
_geom_angle_atom_site_label_3
_geom_angle
_geom_angle_site_symmetry_1
_geom_angle_site_symmetry_3
_geom_angle_publ_flag
C2 C1 Cl1 120.60(18) . . ?
C2 C1 C3 118.5(2) . 2 ?
C3 C1 Cl1 120.94(19) 2 . ?
C1 C2 C3 120.8(2) . . ?
F2 C2 C1 120.1(2) . . ?
F2 C2 C3 119.1(2) . . ?
C1 C3 C2 120.7(2) 2 . ?
F3 C3 C1 120.3(2) . 2 ?
F3 C3 C2 119.0(2) . . ?
C5 C4 H4 118.0(18) . . ?
C6 C4 H4 120.9(18) . . ?
C6 C4 C5 121.1(2) . . ?
C4 C5 H5 124(2) . . ?
C6 C5 C4 121.1(2) 2_565 . ?
C6 C5 H5 115(2) 2_565 . ?
C4 C6 C5 117.8(2) . 2_565 ?
C4 C6 C7 121.3(2) . . ?
C5 C6 C7 120.9(2) 2_565 . ?
C6 C7 H7A 115(2) . . ?
C6 C7 H7B 109(2) . . ?
C6 C7 H7C 112(2) . . ?
H7A C7 H7B 111(3) . . ?
H7A C7 H7C 104(3) . . ?
H7B C7 H7C 105(3) . . ?

loop_
_geom_bond_atom_site_label_1
_geom_bond_atom_site_label_2
_geom_bond_distance
_geom_bond_site_symmetry_2
_geom_bond_publ_flag
Cl1 C1 1.712(2) . ?
C1 C2 1.379(3) . ?
C1 C3 1.380(3) 2 ?
F2 C2 1.335(3) . ?
C2 C3 1.383(3) . ?
F3 C3 1.343(3) . ?
C3 C1 1.380(3) 2 ?
C4 H4 0.93(3) . ?
C4 C5 1.390(3) . ?
C4 C6 1.388(3) . ?
C5 H5 0.93(3) . ?
C5 C6 1.388(3) 2_565 ?
C6 C5 1.388(3) 2_565 ?
C6 C7 1.507(3) . ?
C7 H7A 0.93(4) . ?
C7 H7B 0.93(4) . ?
C7 H7C 1.02(4) . ?

loop_
_geom_torsion_atom_site_label_1
_geom_torsion_atom_site_label_2
_geom_torsion_atom_site_label_3
_geom_torsion_atom_site_label_4
_geom_torsion
_geom_torsion_site_symmetry_1
_geom_torsion_site_symmetry_2
_geom_torsion_site_symmetry_3
_geom_torsion_site_symmetry_4
_geom_torsion_publ_flag
Cl1 C1 C2 F2 -0.3(3) . . . . ?
Cl1 C1 C2 C3 179.46(17) . . . . ?
C1 C2 C3 C1 -0.2(4) . . . 2 ?
C1 C2 C3 F3 -179.71(19) . . . . ?
F2 C2 C3 C1 179.5(2) . . . 2 ?
F2 C2 C3 F3 0.0(3) . . . . ?
C3 C1 C2 F2 -179.51(19) 2 . . . ?
C3 C1 C2 C3 0.2(4) 2 . . . ?
C5 C4 C6 C5 0.5(4) . . . 2_565 ?
C5 C4 C6 C7 -178.6(2) . . . . ?
C6 C4 C5 C6 -0.5(4) . . . 2_565 ?

loop_
_exptl_oxdiff_crystal_face_indexfrac_h
_exptl_oxdiff_crystal_face_indexfrac_k
_exptl_oxdiff_crystal_face_indexfrac_l
_exptl_oxdiff_crystal_face_x
_exptl_oxdiff_crystal_face_y
_exptl_oxdiff_crystal_face_z
0.3386 2.9384 -4.7919 0.2324 0.9723 0.0242
3.9133 -1.2965 -1.0773 0.0054 0.0310 0.9995
-3.9091 1.3699 0.9610 0.0003 -0.0072 -1.0000
-0.6915 -4.4259 3.4296 0.2846 -0.9577 0.0417
0.7058 4.4215 -3.4334 -0.2846 0.9579 -0.0380
0.9777 4.6809 -1.1782 -0.7244 0.6863 -0.0656
-0.9441 -4.6900 1.1697 0.7239 -0.6859 0.0741
-0.9609 -3.6976 -1.3925 0.9692 -0.2319 0.0824
0.9571 3.6986 1.3933 -0.9692 0.2319 -0.0834
0.6425 1.7445 3.5975 -0.9548 -0.2836 -0.0887
-0.6133 -1.7537 -3.6018 0.9542 0.2834 0.0960
0.1835 -0.6866 4.8414 -0.6864 -0.7245 -0.0635
-0.1629 0.6790 -4.8446 0.6862 0.7242 0.0687
-0.3187 -2.9455 4.7878 -0.2325 -0.9724 -0.0191
0.4329 2.9014 -4.8104 0.2324 0.9714 0.0484
